data_7040584
loop_
_publ_author_name
'Sch\"onweiz, S'
'Knoll, S.'
'Anjass, M.'
'Braum\"uller, M'
'Rau, S.'
'Streb, C.'

_publ_section_title
;
 &quot;CLICKable&quot; azide-functionalized phosphonates for the
 surface-modification of molecular and solid-state metal oxides.
;
_journal_issue 41
_journal_name_full 'Dalton transactions (Cambridge, England : 2003)'
_journal_page_first 16121
_journal_page_last 16124
_journal_paper_doi 10.1039/c6dt03370a
_journal_volume 45
_journal_year 2016
_chemical_absolute_configuration unk
_chemical_formula_moiety 'C14 Mo5 N6 O27 P2 Rb4, O'
_chemical_formula_sum 'C14 H26 Mo5 N6 O28 P2 Rb4'
_chemical_formula_weight 1609.93
_space_group_crystal_system monoclinic
_space_group_IT_number 4
_space_group_name_Hall 'P 2yb'
_space_group_name_H-M_alt 'P 1 21 1'
_symmetry_cell_setting monoclinic
_symmetry_Int_Tables_number 4
_symmetry_space_group_name_Hall 'P 2yb'
_symmetry_space_group_name_H-M 'P 1 21 1'
_audit_creation_date 2016-07-20
_audit_creation_method
;
Olex2 1.2
(compiled 2016.02.19 svn.r3266 for OlexSys, GUI svn.r5155)
;
_audit_update_record
;
2016-07-25 deposited with the CCDC.
2016-09-06 downloaded from the CCDC.
;
_cell_angle_alpha 90
_cell_angle_beta 107.779(2)
_cell_angle_gamma 90
_cell_formula_units_Z 2
_cell_length_a 10.7278(3)
_cell_length_b 14.7418(3)
_cell_length_c 13.2364(3)
_cell_measurement_reflns_used 5021
_cell_measurement_temperature 150(2)
_cell_measurement_theta_max 24.5
_cell_measurement_theta_min 6.2
_cell_volume 1993.32(9)
_computing_molecular_graphics 'Olex2 (Dolomanov et al., 2009)'
_computing_publication_material 'Olex2 (Dolomanov et al., 2009)'
_computing_structure_refinement 'ShelXL (Sheldrick, 2015)'
_computing_structure_solution 'ShelXS (Sheldrick, 2008)'
_diffrn_ambient_temperature 150(2)
_diffrn_measured_fraction_theta_full 0.997
_diffrn_measured_fraction_theta_max 0.997
_diffrn_measurement_device_type 'Agilent SuperNova'
_diffrn_radiation_probe x-ray
_diffrn_radiation_type MoK\a
_diffrn_radiation_wavelength 0.71073
_diffrn_reflns_av_R_equivalents 0.0251
_diffrn_reflns_av_unetI/netI 0.0449
_diffrn_reflns_Laue_measured_fraction_full 0.997
_diffrn_reflns_Laue_measured_fraction_max 0.997
_diffrn_reflns_limit_h_max 13
_diffrn_reflns_limit_h_min -9
_diffrn_reflns_limit_k_max 18
_diffrn_reflns_limit_k_min -17
_diffrn_reflns_limit_l_max 12
_diffrn_reflns_limit_l_min -16
_diffrn_reflns_number 10336
_diffrn_reflns_point_group_measured_fraction_full 0.985
_diffrn_reflns_point_group_measured_fraction_max 0.953
_diffrn_reflns_theta_full 25.242
_diffrn_reflns_theta_max 26.301
_diffrn_reflns_theta_min 3.408
_diffrn_source microfocus
_exptl_absorpt_coefficient_mu 6.564
_exptl_absorpt_correction_T_max 0.789
_exptl_absorpt_correction_T_min 0.491
_exptl_absorpt_correction_type gaussian
_exptl_absorpt_process_details 'Agilent Crysalis software'
_exptl_crystal_colour yellow
_exptl_crystal_density_diffrn 2.682
_exptl_crystal_description block
_exptl_crystal_F_000 1528
_exptl_crystal_size_max 0.12
_exptl_crystal_size_mid 0.1
_exptl_crystal_size_min 0.04
_refine_diff_density_max 1.584
_refine_diff_density_min -1.346
_refine_diff_density_rms 0.192
_refine_ls_abs_structure_details
;
 Flack x determined using 1891 quotients [(I+)-(I-)]/[(I+)+(I-)]
 (Parsons, Flack and Wagner, Acta Cryst. B69 (2013) 249-259).
;
_refine_ls_abs_structure_Flack 0.003(5)
_refine_ls_extinction_method none
_refine_ls_goodness_of_fit_ref 1.038
_refine_ls_hydrogen_treatment undef
_refine_ls_matrix_type full
_refine_ls_number_parameters 527
_refine_ls_number_reflns 6485
_refine_ls_number_restraints 1
_refine_ls_restrained_S_all 1.038
_refine_ls_R_factor_all 0.0513
_refine_ls_R_factor_gt 0.0465
_refine_ls_shift/su_max 0.000
_refine_ls_shift/su_mean 0.000
_refine_ls_structure_factor_coef Fsqd
_refine_ls_weighting_details 'w=1/[\s^2^(Fo^2^)+(0.0604P)^2^+18.7323P] where P=(Fo^2^+2Fc^2^)/3'
_refine_ls_weighting_scheme calc
_refine_ls_wR_factor_gt 0.1147
_refine_ls_wR_factor_ref 0.1188
_reflns_Friedel_coverage 0.992
_reflns_Friedel_fraction_full 0.981
_reflns_Friedel_fraction_max 0.961
_reflns_number_gt 5972
_reflns_number_total 6485
_reflns_threshold_expression 'I > 2\s(I)'
_cod_data_source_file c6dt03370a2.cif
_cod_data_source_block ss16095
_cod_depositor_comments 'Adding full bibliography for 7040584.cif.'
_cod_original_cell_volume 1993.32(8)
_cod_database_code 7040584
_shelx_space_group_comment
;
The symmetry employed for this shelxl refinement is uniquely defined
by the following loop, which should always be used as a source of
symmetry information in preference to the above space-group names.
They are only intended as comments.
;
_exptl_absorpt_special_details 'Agilent Crysalis software'
_olex2_refinement_description
;
1. Uiso/Uaniso restraints and constraints
: with sigma of 0.01 and sigma for terminal atoms of 0.1
;
_shelx_shelxl_version_number 2014/7
_olex2_submission_special_instructions 'No special instructions were received'

loop_
_space_group_symop_operation_xyz
'x, y, z'
'-x, y+1/2, -z'

loop_
_atom_site_label
_atom_site_type_symbol
_atom_site_fract_x
_atom_site_fract_y
_atom_site_fract_z
_atom_site_U_iso_or_equiv
_atom_site_adp_type
_atom_site_occupancy
_atom_site_site_symmetry_order
_atom_site_calc_flag
_atom_site_refinement_flags_adp
_atom_site_disorder_assembly
_atom_site_disorder_group
Mo1 Mo 0.00244(9) 0.31153(8) 0.25779(7) 0.0090(2) Uani 1 1 d . . .
Mo0A Mo -0.15692(10) -0.03804(8) 0.13912(8) 0.0091(2) Uani 1 1 d . . .
Mo1A Mo 0.16209(10) -0.04265(7) 0.35006(8) 0.0091(2) Uani 1 1 d . . .
Mo2A Mo 0.26165(10) 0.17597(8) 0.38393(8) 0.0091(2) Uani 1 1 d . . .
Mo3A Mo -0.25434(10) 0.18059(8) 0.12134(8) 0.0089(2) Uani 1 1 d . . .
Rb6 Rb -0.57753(14) -0.18307(13) -0.29476(11) 0.0258(3) Uani 1 1 d . . .
Rb7 Rb -0.12717(13) 0.36441(9) -0.06443(10) 0.0172(3) Uani 1 1 d . . .
Rb9 Rb -0.41546(16) 0.08106(15) -0.15968(12) 0.0351(4) Uani 1 1 d . . .
P1 P 0.0683(3) 0.1200(2) 0.1338(2) 0.0084(6) Uani 1 1 d . . .
P0AA P -0.0611(3) 0.1115(2) 0.3671(2) 0.0094(7) Uani 1 1 d . . .
Rb8 Rb 0.13281(13) 0.35744(10) 0.58291(10) 0.0180(3) Uani 1 1 d . . .
O1 O -0.0281(8) 0.1970(6) 0.1339(6) 0.0086(18) Uani 1 1 d . . .
O0AA O -0.0012(10) 0.3869(7) 0.1597(7) 0.019(2) Uani 1 1 d . . .
O1AA O -0.1641(9) -0.1121(7) 0.0382(7) 0.016(2) Uani 1 1 d . . .
O2AA O -0.1439(8) 0.0899(6) 0.2523(6) 0.0092(18) Uani 1 1 d . . .
O3AA O 0.1487(8) 0.0927(6) 0.2473(6) 0.0107(18) Uani 1 1 d . . .
O4AA O 0.1717(9) -0.1241(7) 0.4435(7) 0.016(2) Uani 1 1 d . . .
O5AA O 0.1813(8) 0.2741(6) 0.2879(6) 0.0094(18) Uiso 1 1 d U . .
O6AA O -0.1766(8) 0.2748(6) 0.2240(7) 0.0102(18) Uani 1 1 d . . .
O7AA O 0.4065(9) 0.1800(7) 0.3567(7) 0.016(2) Uani 1 1 d . . .
O8AA O -0.2553(8) 0.0622(7) 0.0608(6) 0.0113(19) Uani 1 1 d . . .
O9AA O -0.2656(9) -0.0816(7) 0.1962(7) 0.0130(19) Uani 1 1 d . . .
O0BA O 0.0338(8) 0.1906(6) 0.3716(6) 0.0091(18) Uani 1 1 d . . .
O1BA O -0.3978(8) 0.1777(7) 0.1504(7) 0.0145(19) Uani 1 1 d . . .
O2BA O 0.0109(9) 0.0267(7) 0.4175(6) 0.0119(19) Uani 1 1 d . . .
O3BA O 0.0013(9) -0.0705(7) 0.2437(6) 0.014(2) Uani 1 1 d . . .
O4BA O -0.0034(8) 0.0373(6) 0.0769(7) 0.0112(19) Uani 1 1 d . . .
O5BA O 0.2641(8) 0.0532(6) 0.4351(6) 0.0103(18) Uani 1 1 d . . .
O6BA O -0.2899(9) 0.2389(7) 0.0046(7) 0.015(2) Uani 1 1 d . . .
O7BA O 0.2907(9) 0.2288(6) 0.5038(7) 0.014(2) Uani 1 1 d . . .
C1 C 0.1792(13) 0.1589(9) 0.0661(10) 0.014(3) Uani 1 1 d . . .
C0AA C -0.1685(13) 0.1462(9) 0.4403(10) 0.014(3) Uani 1 1 d . . .
C1AA C 0.2588(12) 0.0854(9) 0.0370(10) 0.013(3) Uani 1 1 d . . .
O8BA O 0.2647(9) -0.0819(7) 0.2844(7) 0.014(2) Uani 1 1 d . . .
C2AA C 0.4002(13) -0.0518(9) -0.0242(10) 0.015(3) Uani 1 1 d . . .
C3AA C 0.4310(13) -0.0257(10) 0.0819(11) 0.018(3) Uani 1 1 d . . .
C4AA C -0.2590(13) 0.0722(10) 0.4569(10) 0.014(3) Uani 1 1 d . . .
C5AA C 0.3606(14) 0.0420(11) 0.1120(10) 0.020(3) Uani 1 1 d . . .
C6AA C -0.2467(13) 0.0413(10) 0.5589(11) 0.017(3) Uani 1 1 d . . .
C7AA C -0.4344(14) -0.0358(11) 0.3856(11) 0.021(3) Uani 1 1 d . . .
C8AA C 0.2990(13) -0.0098(10) -0.0997(11) 0.016(3) Uani 1 1 d . . .
C9AA C 0.2279(14) 0.0589(10) -0.0690(10) 0.018(3) Uani 1 1 d . . .
C0BA C -0.4204(14) -0.0657(10) 0.4888(12) 0.020(3) Uani 1 1 d . . .
C1BA C -0.3293(16) -0.0282(11) 0.5734(11) 0.023(3) Uani 1 1 d . . .
C2BA C -0.3533(13) 0.0341(11) 0.3709(10) 0.019(3) Uani 1 1 d . . .
N1 N -0.5003(13) -0.1362(9) 0.5120(10) 0.023(3) Uani 1 1 d . . .
N0AA N -0.5497(12) -0.1935(10) 0.4416(10) 0.026(3) Uani 1 1 d . . .
N1AA N 0.5371(12) -0.1741(10) -0.0005(11) 0.026(3) Uani 1 1 d . . .
N2AA N 0.4700(13) -0.1169(9) -0.0656(10) 0.024(3) Uani 1 1 d . . .
N3AA N -0.6014(14) -0.2510(11) 0.3886(12) 0.034(3) Uani 1 1 d . . .
N4AA N 0.5992(14) -0.2308(10) 0.0449(11) 0.032(3) Uani 1 1 d . . .
O9BA O 0.0089(9) 0.3808(6) 0.3635(7) 0.016(2) Uani 1 1 d . . .
O0CA O -0.1338(11) 0.0531(7) -0.1388(8) 0.024(2) Uani 1 1 d . . .
O1CA O 0.1229(11) 0.0404(8) 0.6343(8) 0.026(2) Uani 1 1 d . . .
O2CA O -0.1165(12) 0.2221(8) -0.2146(9) 0.033(3) Uani 1 1 d . . .
O3CA O -0.3171(10) -0.1283(8) -0.1812(8) 0.027(2) Uani 1 1 d . . .
O4CA O -0.6098(11) 0.0162(12) -0.3453(8) 0.048(4) Uani 1 1 d . A 2
O5CA O 0.1057(13) 0.2135(8) 0.7109(10) 0.038(3) Uani 1 1 d . . .
O6CA O -0.6069(15) 0.2206(11) -0.2619(10) 0.058(4) Uani 1 1 d . . .

loop_
_atom_site_aniso_label
_atom_site_aniso_U_11
_atom_site_aniso_U_22
_atom_site_aniso_U_33
_atom_site_aniso_U_23
_atom_site_aniso_U_13
_atom_site_aniso_U_12
Mo1 0.0100(5) 0.0076(6) 0.0093(5) 0.0003(5) 0.0028(4) 0.0004(5)
Mo0A 0.0085(5) 0.0096(6) 0.0088(5) -0.0015(5) 0.0021(4) -0.0010(5)
Mo1A 0.0083(5) 0.0086(6) 0.0100(5) 0.0005(5) 0.0023(4) 0.0010(4)
Mo2A 0.0094(5) 0.0086(6) 0.0090(5) -0.0012(4) 0.0023(4) -0.0007(5)
Mo3A 0.0085(5) 0.0090(6) 0.0089(5) 0.0007(4) 0.0022(4) 0.0007(5)
Rb6 0.0290(8) 0.0263(8) 0.0247(7) -0.0011(6) 0.0119(6) -0.0055(7)
Rb7 0.0199(7) 0.0167(7) 0.0155(6) 0.0024(6) 0.0063(5) -0.0040(6)
Rb9 0.0287(8) 0.0444(11) 0.0250(8) -0.0019(8) -0.0024(6) -0.0027(8)
P1 0.0078(14) 0.0089(17) 0.0093(14) -0.0008(12) 0.0039(11) -0.0011(13)
P0AA 0.0096(15) 0.0113(17) 0.0071(14) 0.0002(12) 0.0021(11) -0.0005(13)
Rb8 0.0223(7) 0.0171(7) 0.0155(6) 0.0004(6) 0.0069(5) 0.0051(6)
O1 0.006(4) 0.011(5) 0.010(4) 0.002(4) 0.004(3) 0.002(4)
O0AA 0.023(5) 0.015(5) 0.019(5) 0.001(4) 0.006(4) 0.001(4)
O1AA 0.012(4) 0.020(6) 0.016(5) -0.005(4) 0.004(4) -0.001(4)
O2AA 0.009(4) 0.012(5) 0.007(4) -0.002(4) 0.003(3) -0.002(4)
O3AA 0.012(4) 0.009(5) 0.012(4) -0.002(4) 0.004(3) -0.003(4)
O4AA 0.016(5) 0.016(5) 0.011(4) 0.007(4) -0.001(3) -0.002(4)
O6AA 0.001(4) 0.016(5) 0.011(4) -0.001(4) -0.003(3) 0.001(4)
O7AA 0.013(4) 0.018(5) 0.021(5) 0.001(4) 0.008(4) 0.001(4)
O8AA 0.008(4) 0.016(5) 0.008(4) 0.002(4) -0.001(3) 0.000(4)
O9AA 0.014(5) 0.014(5) 0.010(4) 0.001(4) 0.002(3) -0.004(4)
O0BA 0.008(4) 0.011(5) 0.008(4) 0.001(4) 0.002(3) 0.001(4)
O1BA 0.010(4) 0.016(5) 0.019(4) -0.005(4) 0.006(3) -0.002(4)
O2BA 0.013(4) 0.017(5) 0.007(4) 0.001(4) 0.004(3) 0.004(4)
O3BA 0.015(5) 0.015(5) 0.015(5) -0.002(4) 0.009(4) -0.001(4)
O4BA 0.008(4) 0.013(5) 0.014(4) 0.002(4) 0.005(3) -0.006(4)
O5BA 0.011(4) 0.009(5) 0.007(4) 0.002(3) -0.003(3) -0.001(4)
O6BA 0.012(4) 0.017(5) 0.011(4) -0.001(4) -0.003(3) -0.002(4)
O7BA 0.011(4) 0.013(5) 0.017(5) -0.002(4) 0.002(4) 0.000(4)
C1 0.012(6) 0.013(7) 0.022(7) 0.000(5) 0.013(5) -0.004(5)
C0AA 0.018(7) 0.010(7) 0.019(7) -0.003(5) 0.014(5) -0.002(6)
C1AA 0.010(6) 0.011(7) 0.019(6) -0.001(6) 0.007(5) -0.001(6)
O8BA 0.012(5) 0.015(5) 0.014(4) -0.002(4) 0.001(3) 0.001(4)
C2AA 0.015(7) 0.011(7) 0.020(7) -0.006(6) 0.008(5) -0.004(6)
C3AA 0.013(6) 0.022(8) 0.021(7) -0.005(6) 0.009(5) 0.010(6)
C4AA 0.018(6) 0.013(7) 0.010(6) 0.008(5) 0.004(5) 0.003(6)
C5AA 0.016(7) 0.026(8) 0.011(6) 0.001(6) -0.004(5) 0.002(6)
C6AA 0.015(6) 0.015(7) 0.023(7) -0.002(6) 0.009(5) 0.002(6)
C7AA 0.020(7) 0.024(8) 0.019(7) 0.007(7) 0.007(5) 0.002(7)
C8AA 0.008(6) 0.019(8) 0.025(7) -0.008(6) 0.010(5) -0.003(6)
C9AA 0.027(7) 0.021(8) 0.009(6) 0.000(6) 0.007(5) -0.001(6)
C0BA 0.014(7) 0.019(8) 0.033(8) 0.009(6) 0.018(6) 0.003(6)
C1BA 0.035(9) 0.018(8) 0.021(7) 0.005(6) 0.015(6) 0.000(7)
C2BA 0.008(6) 0.033(9) 0.016(6) 0.000(6) 0.002(5) 0.004(6)
N1 0.030(7) 0.018(7) 0.028(7) -0.001(6) 0.017(5) -0.005(6)
N0AA 0.017(6) 0.031(8) 0.034(7) 0.012(7) 0.014(5) -0.001(7)
N1AA 0.017(6) 0.028(8) 0.035(7) -0.022(7) 0.010(5) -0.009(6)
N2AA 0.027(7) 0.022(7) 0.027(6) 0.002(6) 0.014(5) 0.008(6)
N3AA 0.028(8) 0.023(8) 0.048(9) 0.003(7) 0.005(7) 0.002(7)
N4AA 0.024(7) 0.028(8) 0.037(8) -0.012(7) -0.002(6) 0.001(7)
O9BA 0.019(5) 0.013(5) 0.015(4) -0.002(4) 0.006(4) 0.006(4)
O0CA 0.035(6) 0.018(6) 0.016(5) 0.002(4) 0.003(4) -0.010(5)
O1CA 0.036(6) 0.023(6) 0.015(5) 0.000(4) 0.001(4) -0.001(5)
O2CA 0.045(7) 0.022(6) 0.036(7) -0.003(5) 0.020(5) 0.002(6)
O3CA 0.029(6) 0.031(6) 0.024(5) 0.005(5) 0.014(4) 0.011(5)
O4CA 0.022(6) 0.106(12) 0.008(5) 0.001(6) -0.005(4) 0.028(7)
O5CA 0.056(8) 0.025(7) 0.041(7) 0.008(6) 0.025(6) 0.003(6)
O6CA 0.062(10) 0.071(11) 0.035(7) 0.007(7) 0.004(7) 0.018(8)

loop_
_atom_type_symbol
_atom_type_description
_atom_type_scat_dispersion_real
_atom_type_scat_dispersion_imag
_atom_type_scat_source
C C 0.0033 0.0016 'International Tables Vol C Tables 4.2.6.8 and 6.1.1.4'
Mo Mo -1.6832 0.6857 'International Tables Vol C Tables 4.2.6.8 and 6.1.1.4'
N N 0.0061 0.0033 'International Tables Vol C Tables 4.2.6.8 and 6.1.1.4'
O O 0.0106 0.0060 'International Tables Vol C Tables 4.2.6.8 and 6.1.1.4'
P P 0.1023 0.0942 'International Tables Vol C Tables 4.2.6.8 and 6.1.1.4'
Rb Rb -0.9393 2.9676 'International Tables Vol C Tables 4.2.6.8 and 6.1.1.4'
H H 0.0000 0.0000 'International Tables Vol C Tables 4.2.6.8 and 6.1.1.4'

loop_
_geom_angle_atom_site_label_1
_geom_angle_atom_site_label_2
_geom_angle_atom_site_label_3
_geom_angle
_geom_angle_site_symmetry_1
_geom_angle_site_symmetry_3
Rb7 Mo1 Rb8 159.76(4) . .
O1 Mo1 Rb7 58.3(2) . .
O1 Mo1 Rb8 141.8(2) . .
O0AA Mo1 Rb7 33.6(3) . .
O0AA Mo1 Rb8 127.3(3) . .
O0AA Mo1 O1 88.3(4) . .
O0AA Mo1 O5AA 97.7(4) . .
O0AA Mo1 O6AA 102.7(4) . .
O0AA Mo1 O0BA 167.1(4) . .
O0AA Mo1 O9BA 102.7(5) . .
O5AA Mo1 Rb7 105.6(2) . .
O5AA Mo1 Rb8 80.4(2) . .
O5AA Mo1 O1 81.5(3) . .
O5AA Mo1 O0BA 72.7(3) . .
O6AA Mo1 Rb7 79.3(3) . .
O6AA Mo1 Rb8 106.5(3) . .
O6AA Mo1 O1 73.3(3) . .
O6AA Mo1 O5AA 146.8(4) . .
O6AA Mo1 O0BA 82.5(3) . .
O0BA Mo1 Rb7 139.5(2) . .
O0BA Mo1 Rb8 60.7(2) . .
O0BA Mo1 O1 81.9(3) . .
O9BA Mo1 Rb7 130.2(3) . .
O9BA Mo1 Rb8 30.8(3) . .
O9BA Mo1 O1 167.6(4) . .
O9BA Mo1 O5AA 102.3(4) . .
O9BA Mo1 O6AA 98.4(4) . .
O9BA Mo1 O0BA 88.0(4) . .
Rb7 Mo0A Rb8 105.63(4) 2_545 2_546
O1AA Mo0A Rb7 52.9(3) . 2_545
O1AA Mo0A Rb8 117.2(3) . 2_546
O1AA Mo0A O2AA 167.4(4) . .
O1AA Mo0A O8AA 100.5(4) . .
O1AA Mo0A O3BA 103.1(4) . .
O1AA Mo0A O4BA 84.0(4) . .
O2AA Mo0A Rb7 124.7(2) . 2_545
O2AA Mo0A Rb8 75.4(2) . 2_546
O8AA Mo0A Rb7 120.4(3) . 2_545
O8AA Mo0A Rb8 132.5(3) . 2_546
O8AA Mo0A O2AA 69.4(3) . .
O8AA Mo0A O4BA 77.0(3) . .
O9AA Mo0A Rb7 133.9(3) . 2_545
O9AA Mo0A Rb8 44.9(3) . 2_546
O9AA Mo0A O1AA 103.5(5) . .
O9AA Mo0A O2AA 86.4(4) . .
O9AA Mo0A O8AA 101.1(4) . .
O9AA Mo0A O3BA 99.4(4) . .
O9AA Mo0A O4BA 172.5(4) . .
O3BA Mo0A Rb7 58.6(3) . 2_545
O3BA Mo0A Rb8 55.1(3) . 2_546
O3BA Mo0A O2AA 82.7(3) . .
O3BA Mo0A O8AA 144.0(4) . .
O3BA Mo0A O4BA 78.9(3) . .
O4BA Mo0A Rb7 51.3(2) . 2_545
O4BA Mo0A Rb8 131.7(2) . 2_546
O4BA Mo0A O2AA 86.2(3) . .
Rb8 Mo1A Rb7 104.23(4) 2_546 2_545
O3AA Mo1A Rb7 76.9(2) . 2_545
O3AA Mo1A Rb8 122.8(2) . 2_546
O4AA Mo1A Rb7 114.8(3) . 2_545
O4AA Mo1A Rb8 55.4(3) . 2_546
O4AA Mo1A O3AA 168.3(4) . .
O4AA Mo1A O2BA 85.7(4) . .
O4AA Mo1A O3BA 103.0(4) . .
O4AA Mo1A O5BA 101.3(4) . .
O2BA Mo1A Rb7 130.8(2) . 2_545
O2BA Mo1A Rb8 49.8(2) . 2_546
O2BA Mo1A O3AA 85.6(3) . .
O3BA Mo1A Rb7 54.3(3) . 2_545
O3BA Mo1A Rb8 57.6(3) . 2_546
O3BA Mo1A O3AA 82.9(4) . .
O3BA Mo1A O2BA 78.3(3) . .
O3BA Mo1A O5BA 144.4(4) . .
O5BA Mo1A Rb7 133.5(3) . 2_545
O5BA Mo1A Rb8 120.6(3) . 2_546
O5BA Mo1A O3AA 69.2(3) . .
O5BA Mo1A O2BA 77.9(4) . .
O8BA Mo1A Rb7 43.5(3) . 2_545
O8BA Mo1A Rb8 134.2(3) . 2_546
O8BA Mo1A O3AA 85.9(4) . .
O8BA Mo1A O4AA 103.1(5) . .
O8BA Mo1A O2BA 171.0(4) . .
O8BA Mo1A O3BA 97.5(4) . .
O8BA Mo1A O5BA 102.0(4) . .
O3AA Mo2A Rb8 130.7(2) . .
O3AA Mo2A O0BA 72.8(3) . .
O5AA Mo2A Rb8 77.0(3) . .
O5AA Mo2A O3AA 81.7(3) . .
O5AA Mo2A O0BA 69.6(3) . .
O7AA Mo2A Rb8 126.7(3) . .
O7AA Mo2A O3AA 98.8(4) . .
O7AA Mo2A O5AA 95.0(4) . .
O7AA Mo2A O0BA 163.1(4) . .
O7AA Mo2A O5BA 101.1(4) . .
O7AA Mo2A O7BA 105.2(4) . .
O0BA Mo2A Rb8 58.2(2) . .
O5BA Mo2A Rb8 110.1(3) . .
O5BA Mo2A O3AA 73.3(3) . .
O5BA Mo2A O5AA 152.0(4) . .
O5BA Mo2A O0BA 90.7(3) . .
O7BA Mo2A Rb8 31.0(3) . .
O7BA Mo2A O3AA 155.5(4) . .
O7BA Mo2A O5AA 100.8(4) . .
O7BA Mo2A O0BA 85.1(4) . .
O7BA Mo2A O5BA 97.0(4) . .
Rb6 Mo3A Rb7 107.91(4) 2_455 .
Rb9 Mo3A Rb6 127.66(4) . 2_455
Rb9 Mo3A Rb7 79.05(4) . .
O1 Mo3A Rb6 123.4(2) . 2_455
O1 Mo3A Rb7 57.8(2) . .
O1 Mo3A Rb9 104.5(2) . .
O2AA Mo3A Rb6 94.8(2) . 2_455
O2AA Mo3A Rb7 131.3(2) . .
O2AA Mo3A Rb9 119.7(2) . .
O2AA Mo3A O1 73.7(3) . .
O6AA Mo3A Rb6 52.8(3) . 2_455
O6AA Mo3A Rb7 78.4(3) . .
O6AA Mo3A Rb9 155.6(3) . .
O6AA Mo3A O1 70.7(3) . .
O6AA Mo3A O2AA 82.7(3) . .
O8AA Mo3A Rb6 140.6(3) . 2_455
O8AA Mo3A Rb7 107.8(3) . .
O8AA Mo3A Rb9 46.5(2) . .
O8AA Mo3A O1 89.8(3) . .
O8AA Mo3A O2AA 73.3(3) . .
O8AA Mo3A O6AA 152.6(4) . .
O1BA Mo3A Rb6 42.4(3) . 2_455
O1BA Mo3A Rb7 129.4(3) . .
O1BA Mo3A Rb9 92.2(3) . .
O1BA Mo3A O1 163.2(4) . .
O1BA Mo3A O2AA 96.5(4) . .
O1BA Mo3A O6AA 94.8(4) . .
O1BA Mo3A O8AA 100.5(4) . .
O1BA Mo3A O6BA 104.5(4) . .
O6BA Mo3A Rb6 105.0(3) . 2_455
O6BA Mo3A Rb7 32.8(3) . .
O6BA Mo3A Rb9 53.9(3) . .
O6BA Mo3A O1 87.3(4) . .
O6BA Mo3A O2AA 158.0(4) . .
O6BA Mo3A O6AA 101.7(4) . .
O6BA Mo3A O8AA 96.2(4) . .
Mo3A Rb6 Rb9 114.43(4) 2_445 .
O6AA Rb6 Mo3A 29.75(16) 2_445 2_445
O6AA Rb6 Rb9 108.58(18) 2_445 .
O6AA Rb6 N0AA 127.7(3) 2_445 1_554
O7AA Rb6 Mo3A 104.2(2) 2_545 2_445
O7AA Rb6 Rb9 120.35(19) 2_545 .
O7AA Rb6 O6AA 126.2(3) 2_545 2_445
O7AA Rb6 N0AA 57.8(3) 2_545 1_554
O7AA Rb6 N2AA 123.4(3) 2_545 1_455
O7AA Rb6 O4CA 129.3(3) 2_545 .
O1BA Rb6 Mo3A 23.51(18) 2_445 2_445
O1BA Rb6 Rb9 117.8(2) 2_445 .
O1BA Rb6 O6AA 53.1(2) 2_445 2_445
O1BA Rb6 O7AA 83.7(3) 2_445 2_545
O1BA Rb6 N1 146.9(3) 2_445 1_554
O1BA Rb6 N0AA 131.8(3) 2_445 1_554
O1BA Rb6 N2AA 65.9(3) 2_445 1_455
O1BA Rb6 O4CA 144.9(3) 2_445 .
N1 Rb6 Mo3A 157.2(3) 1_554 2_445
N1 Rb6 Rb9 88.0(3) 1_554 .
N1 Rb6 O6AA 141.3(3) 1_554 2_445
N1 Rb6 O7AA 64.6(3) 1_554 2_545
N1 Rb6 N0AA 19.3(3) 1_554 1_554
N1 Rb6 N2AA 139.6(4) 1_554 1_455
N1 Rb6 O4CA 68.2(3) 1_554 .
N0AA Rb6 Mo3A 137.9(2) 1_554 2_445
N0AA Rb6 Rb9 107.0(2) 1_554 .
N2AA Rb6 Mo3A 63.2(2) 1_455 2_445
N2AA Rb6 Rb9 52.8(2) 1_455 .
N2AA Rb6 O6AA 70.6(3) 1_455 2_445
N2AA Rb6 N0AA 158.8(3) 1_455 1_554
O3CA Rb6 Mo3A 113.0(2) . 2_445
O3CA Rb6 Rb9 48.4(2) . .
O3CA Rb6 O6AA 132.8(2) . 2_445
O3CA Rb6 O7AA 75.7(3) . 2_545
O3CA Rb6 O1BA 97.2(3) . 2_445
O3CA Rb6 N1 84.4(3) . 1_554
O3CA Rb6 N0AA 99.5(3) . 1_554
O3CA Rb6 N2AA 63.3(3) . 1_455
O3CA Rb6 O4CA 82.5(3) . .
O4CA Rb6 Mo3A 126.4(2) . 2_445
O4CA Rb6 Rb9 39.9(2) . .
O4CA Rb6 O6AA 102.1(3) . 2_445
O4CA Rb6 N0AA 82.2(3) . 1_554
O4CA Rb6 N2AA 83.3(3) . 1_455
O1 Rb7 C1AA 126.5(2) . 2
O1 Rb7 C2AA 94.9(2) . 2
O1 Rb7 C3AA 115.2(3) . 2
O1 Rb7 C5AA 133.3(3) . 2
O0AA Rb7 O1 51.2(2) . .
O0AA Rb7 O1AA 74.2(3) . 2
O0AA Rb7 O3BA 123.7(3) . 2
O0AA Rb7 O4BA 82.9(3) . 2
O0AA Rb7 C1AA 82.4(3) . 2
O0AA Rb7 O8BA 157.6(3) . 2
O0AA Rb7 C2AA 78.6(3) . 2
O0AA Rb7 C3AA 98.4(3) . 2
O0AA Rb7 C5AA 100.5(3) . 2
O0AA Rb7 O2CA 133.0(3) . .
O1AA Rb7 O1 85.9(2) 2 .
O1AA Rb7 O3BA 53.5(2) 2 2
O1AA Rb7 C1AA 107.7(3) 2 2
O1AA Rb7 C2AA 144.1(3) 2 2
O1AA Rb7 C3AA 146.5(3) 2 2
O1AA Rb7 C5AA 125.4(3) 2 2
O3BA Rb7 O1 131.3(2) 2 .
O3BA Rb7 C1AA 94.0(3) 2 2
O3BA Rb7 C2AA 133.5(3) 2 2
O3BA Rb7 C3AA 113.3(3) 2 2
O3BA Rb7 C5AA 94.7(3) 2 2
O4BA Rb7 O1 127.5(2) 2 .
O4BA Rb7 O1AA 54.5(3) 2 2
O4BA Rb7 O3BA 52.0(2) 2 2
O4BA Rb7 C1AA 55.3(3) 2 2
O4BA Rb7 O8BA 79.3(2) 2 2
O4BA Rb7 C2AA 99.6(3) 2 2
O4BA Rb7 C3AA 92.5(3) 2 2
O4BA Rb7 C5AA 70.9(3) 2 2
O6BA Rb7 O1 52.2(2) . .
O6BA Rb7 O0AA 83.5(3) . .
O6BA Rb7 O1AA 137.3(3) . 2
O6BA Rb7 O3BA 149.2(3) . 2
O6BA Rb7 O4BA 157.2(3) . 2
O6BA Rb7 C1AA 104.7(3) . 2
O6BA Rb7 O8BA 108.5(2) . 2
O6BA Rb7 C2AA 59.8(3) . 2
O6BA Rb7 C3AA 71.5(3) . 2
O6BA Rb7 C5AA 93.8(3) . 2
O6BA Rb7 O2CA 84.7(3) . .
C1AA Rb7 C2AA 45.0(3) 2 2
O8BA Rb7 O1 150.7(2) 2 .
O8BA Rb7 O1AA 105.6(2) 2 2
O8BA Rb7 O3BA 52.1(2) 2 2
O8BA Rb7 C1AA 76.3(3) 2 2
O8BA Rb7 C2AA 91.0(3) 2 2
O8BA Rb7 C3AA 69.1(3) 2 2
O8BA Rb7 C5AA 60.8(3) 2 2
C3AA Rb7 C1AA 39.0(3) 2 2
C3AA Rb7 C2AA 22.1(3) 2 2
C5AA Rb7 C1AA 22.3(3) 2 2
C5AA Rb7 C2AA 38.9(3) 2 2
C5AA Rb7 C3AA 22.3(3) 2 2
O2CA Rb7 O1 86.5(3) . .
O2CA Rb7 O1AA 84.7(3) . 2
O2CA Rb7 O3BA 66.3(3) . 2
O2CA Rb7 O4BA 117.9(3) . 2
O2CA Rb7 C1AA 144.6(3) . 2
O2CA Rb7 O8BA 68.3(3) . 2
O2CA Rb7 C2AA 131.2(3) . 2
O2CA Rb7 C3AA 120.4(3) . 2
O2CA Rb7 C5AA 125.7(3) . 2
Mo3A Rb9 Rb6 136.64(5) . .
Mo3A Rb9 Rb7 52.89(3) . .
Rb6 Rb9 Rb7 162.35(5) . .
O8AA Rb9 Mo3A 28.55(19) . .
O8AA Rb9 Rb6 111.1(2) . .
O8AA Rb9 Rb7 72.77(19) . .
O8AA Rb9 O6BA 52.3(3) . .
O8AA Rb9 C2AA 72.4(3) . 1_455
O8AA Rb9 C8AA 91.4(3) . 1_455
O8AA Rb9 N2AA 74.4(3) . 1_455
O8AA Rb9 O0CA 67.8(2) . .
O8AA Rb9 O3CA 83.7(3) . .
O8AA Rb9 O6CA 130.2(3) . .
O6BA Rb9 Mo3A 25.63(17) . .
O6BA Rb9 Rb6 162.18(18) . .
O6BA Rb9 Rb7 30.60(17) . .
O6BA Rb9 C2AA 103.7(3) . 1_455
O6BA Rb9 C8AA 109.1(3) . 1_455
O6BA Rb9 N2AA 118.8(3) . 1_455
O6BA Rb9 O3CA 131.4(3) . .
C2AA Rb9 Mo3A 83.1(2) 1_455 .
C2AA Rb9 Rb6 61.1(2) 1_455 .
C2AA Rb9 Rb7 134.3(2) 1_455 .
C2AA Rb9 C8AA 21.9(3) 1_455 1_455
C8AA Rb9 Mo3A 95.1(2) 1_455 .
C8AA Rb9 Rb6 60.7(2) 1_455 .
C8AA Rb9 Rb7 136.9(2) 1_455 .
N2AA Rb9 Mo3A 94.3(2) 1_455 .
N2AA Rb9 Rb6 43.8(2) 1_455 .
N2AA Rb9 Rb7 146.6(2) 1_455 .
N2AA Rb9 C2AA 22.9(3) 1_455 1_455
N2AA Rb9 C8AA 38.3(3) 1_455 1_455
O0CA Rb9 Mo3A 79.69(19) . .
O0CA Rb9 Rb6 100.3(2) . .
O0CA Rb9 Rb7 64.6(2) . .
O0CA Rb9 O6BA 80.3(3) . .
O0CA Rb9 C2AA 124.8(3) . 1_455
O0CA Rb9 C8AA 145.6(3) . 1_455
O0CA Rb9 N2AA 107.8(3) . 1_455
O0CA Rb9 O3CA 62.4(3) . .
O3CA Rb9 Mo3A 112.07(18) . .
O3CA Rb9 Rb6 40.29(19) . .
O3CA Rb9 Rb7 126.8(2) . .
O3CA Rb9 C2AA 77.0(3) . 1_455
O3CA Rb9 C8AA 89.3(3) . 1_455
O3CA Rb9 N2AA 54.1(3) . 1_455
O4CA Rb9 Mo3A 160.9(2) . .
O4CA Rb9 Rb6 42.5(3) . .
O4CA Rb9 Rb7 135.4(3) . .
O4CA Rb9 O8AA 151.8(4) . .
O4CA Rb9 O6BA 151.1(4) . .
O4CA Rb9 C2AA 83.1(4) . 1_455
O4CA Rb9 C8AA 67.9(3) . 1_455
O4CA Rb9 N2AA 77.6(4) . 1_455
O4CA Rb9 O0CA 119.1(3) . .
O4CA Rb9 O3CA 77.4(4) . .
O4CA Rb9 O6CA 67.3(4) . .
O6CA Rb9 Mo3A 102.8(3) . .
O6CA Rb9 Rb6 107.4(3) . .
O6CA Rb9 Rb7 80.0(3) . .
O6CA Rb9 O6BA 83.9(3) . .
O6CA Rb9 C2AA 101.3(4) . 1_455
O6CA Rb9 C8AA 80.9(4) . 1_455
O6CA Rb9 N2AA 118.2(4) . 1_455
O6CA Rb9 O0CA 133.5(4) . .
O6CA Rb9 O3CA 144.5(4) . .
O1 P1 Rb7 148.8(3) . 2_545
O1 P1 O3AA 111.7(5) . .
O1 P1 C1 108.3(6) . .
O3AA P1 Rb7 84.1(4) . 2_545
O3AA P1 C1 108.2(6) . .
O4BA P1 Rb7 38.2(4) . 2_545
O4BA P1 O1 110.9(5) . .
O4BA P1 O3AA 108.9(5) . .
O4BA P1 C1 108.9(6) . .
C1 P1 Rb7 90.7(5) . 2_545
O2AA P0AA Rb8 83.4(4) . 2_546
O2AA P0AA C0AA 108.7(6) . .
O0BA P0AA Rb8 151.6(4) . 2_546
O0BA P0AA O2AA 111.7(5) . .
O0BA P0AA C0AA 106.9(6) . .
O2BA P0AA Rb8 40.2(4) . 2_546
O2BA P0AA O2AA 109.1(5) . .
O2BA P0AA O0BA 111.5(5) . .
O2BA P0AA C0AA 108.9(6) . .
C0AA P0AA Rb8 89.5(5) . 2_546
O4AA Rb8 O0BA 85.7(2) 2_556 .
O4AA Rb8 O3BA 52.2(2) 2_556 2_556
O4AA Rb8 C4AA 109.4(3) 2_556 2_556
O4AA Rb8 C7AA 148.4(3) 2_556 2_556
O4AA Rb8 C2BA 125.4(3) 2_556 2_556
O4AA Rb8 O6CA 135.3(3) 2_556 1_656
O9AA Rb8 O4AA 104.4(2) 2_556 2_556
O9AA Rb8 O0BA 154.4(2) 2_556 .
O9AA Rb8 O3BA 52.2(2) 2_556 2_556
O9AA Rb8 C4AA 77.7(3) 2_556 2_556
O9AA Rb8 C7AA 66.4(3) 2_556 2_556
O9AA Rb8 C2BA 60.0(3) 2_556 2_556
O9AA Rb8 O6CA 63.0(3) 2_556 1_656
O2BA Rb8 O4AA 53.6(3) 2_556 2_556
O2BA Rb8 O9AA 80.7(2) 2_556 2_556
O2BA Rb8 O0BA 123.0(2) 2_556 .
O2BA Rb8 O3BA 51.3(2) 2_556 2_556
O2BA Rb8 O7BA 155.2(3) 2_556 .
O2BA Rb8 C4AA 57.6(3) 2_556 2_556
O2BA Rb8 C7AA 94.8(3) 2_556 2_556
O2BA Rb8 C2BA 71.9(3) 2_556 2_556
O2BA Rb8 O6CA 143.7(3) 2_556 1_656
O3BA Rb8 O0BA 132.8(2) 2_556 .
O3BA Rb8 C4AA 94.9(3) 2_556 2_556
O3BA Rb8 C7AA 111.2(3) 2_556 2_556
O3BA Rb8 C2BA 93.2(3) 2_556 2_556
O3BA Rb8 O6CA 102.6(3) 2_556 1_656
O7BA Rb8 O4AA 134.3(2) . 2_556
O7BA Rb8 O9AA 113.0(3) . 2_556
O7BA Rb8 O0BA 49.7(2) . .
O7BA Rb8 O3BA 153.3(3) . 2_556
O7BA Rb8 C4AA 103.6(3) . 2_556
O7BA Rb8 C7AA 73.8(3) . 2_556
O7BA Rb8 C2BA 96.4(3) . 2_556
O7BA Rb8 O6CA 53.3(3) . 1_656
C4AA Rb8 O0BA 121.7(2) 2_556 .
C4AA Rb8 O6CA 109.0(4) 2_556 1_656
C7AA Rb8 O0BA 116.0(3) 2_556 .
C7AA Rb8 C4AA 40.2(3) 2_556 2_556
C7AA Rb8 O6CA 69.6(4) 2_556 1_656
C2BA Rb8 O0BA 132.2(3) 2_556 .
C2BA Rb8 C4AA 22.9(3) 2_556 2_556
C2BA Rb8 C7AA 23.2(4) 2_556 2_556
C2BA Rb8 O6CA 87.2(4) 2_556 1_656
O9BA Rb8 O4AA 74.4(3) . 2_556
O9BA Rb8 O9AA 155.4(3) . 2_556
O9BA Rb8 O0BA 49.8(2) . .
O9BA Rb8 O2BA 79.2(2) . 2_556
O9BA Rb8 O3BA 121.2(3) . 2_556
O9BA Rb8 O7BA 81.6(3) . .
O9BA Rb8 C4AA 79.6(3) . 2_556
O9BA Rb8 C7AA 101.3(3) . 2_556
O9BA Rb8 C2BA 99.9(3) . 2_556
O9BA Rb8 O6CA 134.9(3) . 1_656
O5CA Rb8 O4AA 80.7(3) . 2_556
O5CA Rb8 O9AA 74.9(3) . 2_556
O5CA Rb8 O0BA 83.8(3) . .
O5CA Rb8 O2BA 119.8(3) . 2_556
O5CA Rb8 O3BA 70.6(3) . 2_556
O5CA Rb8 O7BA 84.5(3) . .
O5CA Rb8 C4AA 152.4(3) . 2_556
O5CA Rb8 C7AA 122.2(4) . 2_556
O5CA Rb8 C2BA 131.4(4) . 2_556
O5CA Rb8 O9BA 128.0(3) . .
O5CA Rb8 O6CA 54.9(4) . 1_656
O6CA Rb8 O0BA 93.1(3) 1_656 .
Mo1 O1 Mo3A 92.5(3) . .
Mo1 O1 Rb7 87.8(3) . .
Mo3A O1 Rb7 87.1(2) . .
P1 O1 Mo1 126.3(5) . .
P1 O1 Mo3A 126.4(5) . .
P1 O1 Rb7 124.6(4) . .
Mo1 O0AA Rb7 127.3(5) . .
Mo0A O1AA Rb7 100.6(4) . 2_545
Mo3A O2AA Mo0A 94.1(3) . .
P0AA O2AA Mo0A 133.5(5) . .
P0AA O2AA Mo3A 130.8(5) . .
Mo2A O3AA Mo1A 94.3(3) . .
P1 O3AA Mo1A 133.6(5) . .
P1 O3AA Mo2A 131.0(5) . .
Mo1A O4AA Rb8 98.5(4) . 2_546
Mo1 O5AA Mo2A 124.4(5) . .
Mo1 O6AA Mo3A 123.5(5) . .
Mo1 O6AA Rb6 139.0(4) . 2_455
Mo3A O6AA Rb6 97.5(3) . 2_455
Mo2A O7AA Rb6 139.0(5) . 2
Mo0A O8AA Rb9 132.2(4) . .
Mo3A O8AA Mo0A 122.8(4) . .
Mo3A O8AA Rb9 105.0(4) . .
Mo0A O9AA Rb8 111.4(4) . 2_546
Mo1 O0BA Mo2A 93.2(3) . .
Mo1 O0BA Rb8 85.9(3) . .
Mo2A O0BA Rb8 87.5(2) . .
P0AA O0BA Mo1 127.0(5) . .
P0AA O0BA Mo2A 125.5(5) . .
P0AA O0BA Rb8 125.3(4) . .
Mo3A O1BA Rb6 114.0(4) . 2_455
Mo1A O2BA Rb8 93.1(3) . 2_546
P0AA O2BA Mo1A 121.3(5) . .
P0AA O2BA Rb8 120.3(5) . 2_546
Mo0A O3BA Mo1A 153.0(6) . .
Mo0A O3BA Rb7 91.2(3) . 2_545
Mo0A O3BA Rb8 96.2(3) . 2_546
Mo1A O3BA Rb7 96.9(3) . 2_545
Mo1A O3BA Rb8 92.6(3) . 2_546
Rb7 O3BA Rb8 143.4(3) 2_545 2_546
Mo0A O4BA Rb7 90.4(3) . 2_545
P1 O4BA Mo0A 120.9(5) . .
P1 O4BA Rb7 123.3(5) . 2_545
Mo1A O5BA Mo2A 122.6(4) . .
Mo3A O6BA Rb7 128.5(4) . .
Mo3A O6BA Rb9 100.4(4) . .
Rb7 O6BA Rb9 115.1(3) . .
Mo2A O7BA Rb8 131.5(4) . .
C1AA C1 P1 114.5(10) . .
C4AA C0AA P0AA 114.6(10) . .
C1 C1AA Rb7 110.8(8) . 2_545
C5AA C1AA Rb7 76.1(9) . 2_545
C5AA C1AA C1 122.4(12) . .
C5AA C1AA C9AA 118.9(13) . .
C9AA C1AA Rb7 82.4(8) . 2_545
C9AA C1AA C1 118.7(12) . .
Mo1A O8BA Rb7 113.0(4) . 2_545
Rb9 C2AA Rb7 161.1(4) 1_655 2_545
C3AA C2AA Rb7 74.8(8) . 2_545
C3AA C2AA Rb9 110.6(9) . 1_655
C3AA C2AA N2AA 125.6(13) . .
C8AA C2AA Rb7 81.6(8) . 2_545
C8AA C2AA Rb9 80.0(8) . 1_655
C8AA C2AA C3AA 119.9(12) . .
C8AA C2AA N2AA 114.5(12) . .
N2AA C2AA Rb7 117.2(8) . 2_545
N2AA C2AA Rb9 75.2(7) . 1_655
C2AA C3AA Rb7 83.1(8) . 2_545
C5AA C3AA Rb7 77.2(8) . 2_545
C5AA C3AA C2AA 120.5(12) . .
C0AA C4AA Rb8 109.3(8) . 2_546
C6AA C4AA Rb8 85.7(8) . 2_546
C6AA C4AA C0AA 120.0(12) . .
C2BA C4AA Rb8 74.5(8) . 2_546
C2BA C4AA C0AA 120.6(12) . .
C2BA C4AA C6AA 119.4(13) . .
C1AA C5AA Rb7 81.6(8) . 2_545
C3AA C5AA Rb7 80.4(9) . 2_545
C3AA C5AA C1AA 120.5(12) . .
C4AA C6AA Rb8 72.4(8) . 2_546
C4AA C6AA C1BA 119.6(13) . .
C1BA C6AA Rb8 81.7(9) . 2_546
C0BA C7AA Rb8 85.5(8) . 2_546
C0BA C7AA C2BA 118.7(13) . .
C2BA C7AA Rb8 75.9(8) . 2_546
Rb9 C8AA Rb7 154.7(4) 1_655 2_545
C2AA C8AA Rb7 77.0(8) . 2_545
C2AA C8AA Rb9 78.1(8) . 1_655
C2AA C8AA C9AA 119.5(12) . .
C9AA C8AA Rb7 77.3(8) . 2_545
C9AA C8AA Rb9 111.5(9) . 1_655
C1AA C9AA Rb7 75.6(8) . 2_545
C1AA C9AA C8AA 120.8(13) . .
C8AA C9AA Rb7 81.0(9) . 2_545
C7AA C0BA Rb8 72.1(8) . 2_546
C7AA C0BA N1 122.8(14) . .
C1BA C0BA Rb8 83.6(9) . 2_546
C1BA C0BA C7AA 120.8(13) . .
C1BA C0BA N1 116.3(13) . .
N1 C0BA Rb8 115.8(9) . 2_546
C0BA C1BA C6AA 120.6(13) . .
C4AA C2BA Rb8 82.6(8) . 2_546
C4AA C2BA C7AA 120.8(13) . .
C7AA C2BA Rb8 80.8(9) . 2_546
C0BA N1 Rb6 133.3(9) . 1_556
N0AA N1 Rb6 108.4(9) . 1_556
N0AA N1 C0BA 118.3(12) . .
N1 N0AA Rb6 52.3(7) . 1_556
N3AA N0AA Rb6 117.6(11) . 1_556
N3AA N0AA N1 169.9(15) . .
N4AA N1AA N2AA 170.0(15) . .
Rb6 N2AA Rb9 83.4(3) 1_655 1_655
C2AA N2AA Rb6 130.1(9) . 1_655
C2AA N2AA Rb9 81.9(8) . 1_655
N1AA N2AA Rb6 110.5(9) . 1_655
N1AA N2AA Rb9 127.2(9) . 1_655
N1AA N2AA C2AA 116.4(12) . .
Mo1 O9BA Rb8 131.0(5) . .
Rb6 O3CA Rb9 91.3(3) . .
Rb9 O4CA Rb6 97.5(3) . .
Rb9 O6CA Rb8 169.6(6) . 1_454

loop_
_geom_bond_atom_site_label_1
_geom_bond_atom_site_label_2
_geom_bond_distance
_geom_bond_site_symmetry_2
Mo1 Rb7 4.1364(16) .
Mo1 Rb8 4.1543(16) .
Mo1 O1 2.306(9) .
Mo1 O0AA 1.700(10) .
Mo1 O5AA 1.918(9) .
Mo1 O6AA 1.912(8) .
Mo1 O0BA 2.291(9) .
Mo1 O9BA 1.717(9) .
Mo0A Rb7 3.7647(17) 2_545
Mo0A Rb8 3.9239(16) 2_546
Mo0A O1AA 1.709(9) .
Mo0A O2AA 2.385(9) .
Mo0A O8AA 1.925(9) .
Mo0A O9AA 1.697(9) .
Mo0A O3BA 1.895(9) .
Mo0A O4BA 2.335(9) .
Mo1A Rb7 3.9302(16) 2_545
Mo1A Rb8 3.8314(17) 2_546
Mo1A O3AA 2.395(9) .
Mo1A O4AA 1.705(9) .
Mo1A O2BA 2.314(9) .
Mo1A O3BA 1.909(9) .
Mo1A O5BA 1.925(9) .
Mo1A O8BA 1.699(9) .
Mo2A Rb8 4.2694(17) .
Mo2A O3AA 2.215(8) .
Mo2A O5AA 1.945(9) .
Mo2A O7AA 1.700(9) .
Mo2A O0BA 2.409(8) .
Mo2A O5BA 1.930(9) .
Mo2A O7BA 1.709(9) .
Mo3A Rb6 3.8847(19) 2_455
Mo3A Rb7 4.1593(17) .
Mo3A Rb9 3.8795(19) .
Mo3A O1 2.394(8) .
Mo3A O2AA 2.223(9) .
Mo3A O6AA 1.944(9) .
Mo3A O8AA 1.919(10) .
Mo3A O1BA 1.697(9) .
Mo3A O6BA 1.706(9) .
Rb6 Mo3A 3.8847(19) 2_445
Rb6 Rb9 4.414(2) .
Rb6 O6AA 3.119(9) 2_445
Rb6 O7AA 3.006(10) 2_545
Rb6 O1BA 2.871(10) 2_445
Rb6 N1 3.000(12) 1_554
Rb6 N0AA 3.596(13) 1_554
Rb6 N2AA 3.077(12) 1_455
Rb6 O3CA 2.855(11) .
Rb6 O4CA 3.009(17) .
Rb7 O1 3.522(9) .
Rb7 O0AA 2.879(10) .
Rb7 O1AA 3.056(9) 2
Rb7 O3BA 3.214(8) 2
Rb7 O4BA 2.936(10) 2
Rb7 O6BA 2.878(10) .
Rb7 C1AA 3.612(14) 2
Rb7 O8BA 2.942(9) 2
Rb7 C2AA 3.686(14) 2
Rb7 C3AA 3.583(14) 2
Rb7 C5AA 3.544(15) 2
Rb7 O2CA 2.917(12) .
Rb9 O8AA 2.912(8) .
Rb9 O6BA 3.188(9) .
Rb9 C2AA 3.622(14) 1_455
Rb9 C8AA 3.646(13) 1_455
Rb9 N2AA 3.538(13) 1_455
Rb9 O0CA 2.977(11) .
Rb9 O3CA 3.303(11) .
Rb9 O4CA 2.858(12) .
Rb9 O6CA 2.929(15) .
P1 Rb7 3.974(4) 2_545
P1 O1 1.536(9) .
P1 O3AA 1.540(9) .
P1 O4BA 1.514(9) .
P1 C1 1.788(12) .
P0AA Rb8 3.920(4) 2_546
P0AA O2AA 1.542(8) .
P0AA O0BA 1.538(9) .
P0AA O2BA 1.513(10) .
P0AA C0AA 1.791(13) .
Rb8 O4AA 3.188(9) 2_556
Rb8 O9AA 2.974(9) 2_556
Rb8 O0BA 3.631(9) .
Rb8 O2BA 2.932(10) 2_556
Rb8 O3BA 3.237(9) 2_556
Rb8 O7BA 2.940(9) .
Rb8 C4AA 3.545(14) 2_556
Rb8 C7AA 3.507(15) 2_556
Rb8 C2BA 3.445(15) 2_556
Rb8 O9BA 2.821(9) .
Rb8 O5CA 2.785(12) .
Rb8 O6CA 3.548(14) 1_656
O1AA Rb7 3.056(9) 2_545
O4AA Rb8 3.189(9) 2_546
O6AA Rb6 3.119(9) 2_455
O7AA Rb6 3.006(10) 2
O9AA Rb8 2.974(9) 2_546
O1BA Rb6 2.871(10) 2_455
O2BA Rb8 2.932(10) 2_546
O3BA Rb7 3.214(8) 2_545
O3BA Rb8 3.237(9) 2_546
O4BA Rb7 2.936(10) 2_545
C1 C1AA 1.502(19) .
C0AA C4AA 1.521(19) .
C1AA Rb7 3.612(14) 2_545
C1AA C5AA 1.388(18) .
C1AA C9AA 1.395(18) .
O8BA Rb7 2.942(9) 2_545
C2AA Rb7 3.686(14) 2_545
C2AA Rb9 3.623(14) 1_655
C2AA C3AA 1.396(19) .
C2AA C8AA 1.38(2) .
C2AA N2AA 1.426(18) .
C3AA Rb7 3.583(14) 2_545
C3AA C5AA 1.38(2) .
C4AA Rb8 3.545(14) 2_546
C4AA C6AA 1.392(18) .
C4AA C2BA 1.389(19) .
C5AA Rb7 3.544(15) 2_545
C6AA Rb8 3.709(14) 2_546
C6AA C1BA 1.41(2) .
C7AA Rb8 3.506(15) 2_546
C7AA C0BA 1.40(2) .
C7AA C2BA 1.40(2) .
C8AA Rb7 3.743(14) 2_545
C8AA Rb9 3.646(13) 1_655
C8AA C9AA 1.40(2) .
C9AA Rb7 3.697(15) 2_545
C0BA Rb8 3.673(14) 2_546
C0BA C1BA 1.36(2) .
C0BA N1 1.438(19) .
C2BA Rb8 3.445(15) 2_546
N1 Rb6 3.000(12) 1_556
N1 N0AA 1.250(19) .
N0AA Rb6 3.596(13) 1_556
N0AA N3AA 1.13(2) .
N1AA N2AA 1.262(19) .
N1AA N4AA 1.12(2) .
N2AA Rb6 3.077(12) 1_655
N2AA Rb9 3.538(13) 1_655
O6CA Rb8 3.547(14) 1_454

loop_
_geom_torsion_atom_site_label_1
_geom_torsion_atom_site_label_2
_geom_torsion_atom_site_label_3
_geom_torsion_atom_site_label_4
_geom_torsion
_geom_torsion_site_symmetry_1
_geom_torsion_site_symmetry_4
Rb6 Mo3A O6BA Rb7 99.9(5) 2_455 .
Rb6 Mo3A O6BA Rb9 -126.0(2) 2_455 .
Rb6 N1 N0AA N3AA -1(10) 1_556 .
Rb7 Mo1 O9BA Rb8 -168.6(3) . .
Rb7 Mo0A O9AA Rb8 64.1(5) 2_545 2_546
Rb7 Mo0A O3BA Mo1A 107.7(11) 2_545 .
Rb7 Mo0A O3BA Rb8 -144.1(4) 2_545 2_546
Rb7 Mo1A O4AA Rb8 -90.6(3) 2_545 2_546
Rb7 Mo3A O1BA Rb6 -72.1(5) . 2_455
Rb7 Mo3A O6BA Rb9 134.1(7) . .
Rb7 P1 O1 Mo1 147.9(3) 2_545 .
Rb7 P1 O1 Mo3A 20.3(10) 2_545 .
Rb7 P1 O1 Rb7 -95.3(7) 2_545 .
Rb7 P1 O3AA Mo1A -37.1(6) 2_545 .
Rb7 P1 O3AA Mo2A 157.9(6) 2_545 .
Rb7 P1 O4BA Mo0A 113.7(7) 2_545 .
Rb7 P1 C1 C1AA -11.5(9) 2_545 .
Rb7 C1AA C5AA C3AA 73.6(13) 2_545 .
Rb7 C1AA C9AA C8AA -70.1(13) 2_545 .
Rb7 C2AA C3AA C5AA -70.8(13) 2_545 .
Rb7 C2AA C8AA Rb9 175.2(3) 2_545 1_655
Rb7 C2AA C8AA C9AA 67.1(12) 2_545 .
Rb7 C2AA N2AA Rb6 90.4(10) 2_545 1_655
Rb7 C2AA N2AA Rb9 164.6(6) 2_545 1_655
Rb7 C2AA N2AA N1AA -67.8(14) 2_545 .
Rb7 C3AA C5AA C1AA -74.3(13) 2_545 .
Rb7 C8AA C9AA C1AA 67.2(13) 2_545 .
Rb9 Mo3A O1BA Rb6 -149.7(3) . 2_455
Rb9 Mo3A O6BA Rb7 -134.1(7) . .
Rb9 C2AA C3AA Rb7 160.9(5) 1_655 2_545
Rb9 C2AA C3AA C5AA 90.2(14) 1_655 .
Rb9 C2AA C8AA Rb7 -175.2(3) 1_655 2_545
Rb9 C2AA C8AA C9AA -108.1(13) 1_655 .
Rb9 C2AA N2AA Rb6 -74.2(9) 1_655 1_655
Rb9 C2AA N2AA N1AA 127.6(12) 1_655 .
Rb9 C8AA C9AA Rb7 -155.1(6) 1_655 2_545
Rb9 C8AA C9AA C1AA -87.9(14) 1_655 .
P1 C1 C1AA Rb7 13.6(11) . 2_545
P1 C1 C1AA C5AA -72.7(15) . .
P1 C1 C1AA C9AA 106.4(13) . .
P0AA C0AA C4AA Rb8 19.0(11) . 2_546
P0AA C0AA C4AA C6AA 115.3(13) . .
P0AA C0AA C4AA C2BA -64.0(15) . .
Rb8 Mo1 O0AA Rb7 -169.7(3) . .
Rb8 Mo0A O1AA Rb7 -89.5(3) 2_546 2_545
Rb8 Mo0A O3BA Mo1A -108.2(11) 2_546 .
Rb8 Mo0A O3BA Rb7 144.1(4) 2_546 2_545
Rb8 Mo1A O8BA Rb7 58.3(6) 2_546 2_545
Rb8 Mo2A O7AA Rb6 -46.1(8) . 2
Rb8 P0AA O2AA Mo0A -40.6(6) 2_546 .
Rb8 P0AA O2AA Mo3A 157.8(6) 2_546 .
Rb8 P0AA O0BA Mo1 149.6(4) 2_546 .
Rb8 P0AA O0BA Mo2A 20.9(11) 2_546 .
Rb8 P0AA O0BA Rb8 -95.2(7) 2_546 .
Rb8 P0AA O2BA Mo1A 115.3(7) 2_546 .
Rb8 P0AA C0AA C4AA -16.1(9) 2_546 .
Rb8 C4AA C6AA C1BA -69.2(13) 2_546 .
Rb8 C4AA C2BA C7AA 74.7(13) 2_546 .
Rb8 C6AA C1BA C0BA -63.8(14) 2_546 .
Rb8 C7AA C0BA C1BA 70.8(14) 2_546 .
Rb8 C7AA C0BA N1 -109.6(13) 2_546 .
Rb8 C7AA C2BA C4AA -75.7(13) 2_546 .
Rb8 C0BA C1BA C6AA 64.5(14) 2_546 .
Rb8 C0BA N1 Rb6 119.6(9) 2_546 1_556
Rb8 C0BA N1 N0AA -58.9(16) 2_546 .
O1 Mo1 O0AA Rb7 25.3(5) . .
O1 Mo1 O9BA Rb8 61(2) . .
O1 Mo3A O1BA Rb6 37.1(17) . 2_455
O1 Mo3A O6BA Rb7 -24.0(5) . .
O1 Mo3A O6BA Rb9 110.1(3) . .
O1 P1 O3AA Mo1A 115.0(7) . .
O1 P1 O3AA Mo2A -49.9(8) . .
O1 P1 O4BA Mo0A -61.8(7) . .
O1 P1 O4BA Rb7 -175.5(4) . 2_545
O1 P1 C1 C1AA -166.4(9) . .
O0AA Mo1 O9BA Rb8 -146.6(6) . .
O1AA Mo0A O9AA Rb8 115.1(4) . 2_546
O1AA Mo0A O3BA Mo1A 137.6(10) . .
O1AA Mo0A O3BA Rb7 29.9(4) . 2_545
O1AA Mo0A O3BA Rb8 -114.2(4) . 2_546
O2AA Mo0A O1AA Rb7 84.0(17) . 2_545
O2AA Mo0A O9AA Rb8 -72.9(4) . 2_546
O2AA Mo0A O3BA Mo1A -31.0(10) . .
O2AA Mo0A O3BA Rb7 -138.7(3) . 2_545
O2AA Mo0A O3BA Rb8 77.2(3) . 2_546
O2AA Mo3A O1BA Rb6 90.1(4) . 2_455
O2AA Mo3A O6BA Rb7 -53.8(13) . .
O2AA Mo3A O6BA Rb9 80.3(10) . .
O2AA P0AA O0BA Mo1 31.1(8) . .
O2AA P0AA O0BA Mo2A -97.6(6) . .
O2AA P0AA O0BA Rb8 146.3(5) . .
O2AA P0AA O2BA Mo1A 61.9(7) . .
O2AA P0AA O2BA Rb8 -53.4(6) . 2_546
O2AA P0AA C0AA C4AA 66.7(11) . .
O3AA Mo1A O4AA Rb8 84.9(18) . 2_546
O3AA Mo1A O8BA Rb7 -75.1(4) . 2_545
O3AA Mo2A O7AA Rb6 113.7(7) . 2
O3AA Mo2A O7BA Rb8 -53.2(13) . .
O3AA P1 O1 Mo1 31.7(7) . .
O3AA P1 O1 Mo3A -95.9(6) . .
O3AA P1 O1 Rb7 148.5(5) . .
O3AA P1 O4BA Mo0A 61.4(7) . .
O3AA P1 O4BA Rb7 -52.3(6) . 2_545
O3AA P1 C1 C1AA 72.4(11) . .
O4AA Mo1A O8BA Rb7 112.4(5) . 2_545
O5AA Mo1 O0AA Rb7 106.5(6) . .
O5AA Mo1 O9BA Rb8 -45.6(7) . .
O5AA Mo2A O7AA Rb6 31.4(7) . 2
O5AA Mo2A O7BA Rb8 40.4(6) . .
O6AA Mo1 O0AA Rb7 -47.1(6) . .
O6AA Mo1 O9BA Rb8 108.3(6) . .
O6AA Mo3A O1BA Rb6 6.9(5) . 2_455
O6AA Mo3A O6BA Rb7 45.6(6) . .
O6AA Mo3A O6BA Rb9 179.8(3) . .
O7AA Mo2A O7BA Rb8 138.7(6) . .
O8AA Mo0A O1AA Rb7 120.3(3) . 2_545
O8AA Mo0A O9AA Rb8 -141.1(4) . 2_546
O8AA Mo0A O3BA Mo1A 7.9(14) . .
O8AA Mo0A O3BA Rb7 -99.8(6) . 2_545
O8AA Mo0A O3BA Rb8 116.1(6) . 2_546
O8AA Mo3A O1BA Rb6 164.2(4) . 2_455
O8AA Mo3A O6BA Rb7 -113.6(6) . .
O8AA Mo3A O6BA Rb9 20.6(4) . .
O9AA Mo0A O1AA Rb7 -135.4(4) . 2_545
O9AA Mo0A O3BA Mo1A -116.0(11) . .
O9AA Mo0A O3BA Rb7 136.3(4) . 2_545
O9AA Mo0A O3BA Rb8 -7.9(4) . 2_546
O0BA Mo1 O0AA Rb7 65(2) . .
O0BA Mo1 O9BA Rb8 26.2(6) . .
O0BA Mo2A O7AA Rb6 55.0(18) . 2
O0BA Mo2A O7BA Rb8 -27.7(6) . .
O0BA P0AA O2AA Mo0A 114.6(7) . .
O0BA P0AA O2AA Mo3A -47.1(8) . .
O0BA P0AA O2BA Mo1A -61.9(7) . .
O0BA P0AA O2BA Rb8 -177.2(4) . 2_546
O0BA P0AA C0AA C4AA -172.6(9) . .
O1BA Mo3A O6BA Rb7 143.9(6) . .
O1BA Mo3A O6BA Rb9 -82.0(4) . .
O2BA Mo1A O4AA Rb8 42.8(3) . 2_546
O2BA P0AA O2AA Mo0A -9.1(8) . .
O2BA P0AA O2AA Mo3A -170.7(6) . .
O2BA P0AA O0BA Mo1 153.4(5) . .
O2BA P0AA O0BA Mo2A 24.7(7) . .
O2BA P0AA O0BA Rb8 -91.4(6) . .
O2BA P0AA C0AA C4AA -52.0(11) . .
O3BA Mo0A O1AA Rb7 -32.3(4) . 2_545
O3BA Mo0A O9AA Rb8 9.1(5) . 2_546
O3BA Mo1A O4AA Rb8 -34.2(4) . 2_546
O3BA Mo1A O8BA Rb7 7.1(5) . 2_545
O4BA Mo0A O1AA Rb7 44.8(3) . 2_545
O4BA Mo0A O3BA Mo1A 56.5(10) . .
O4BA Mo0A O3BA Rb7 -51.2(3) . 2_545
O4BA Mo0A O3BA Rb8 164.7(4) . 2_546
O4BA P1 O1 Mo1 153.3(5) . .
O4BA P1 O1 Mo3A 25.7(7) . .
O4BA P1 O1 Rb7 -90.0(6) . .
O4BA P1 O3AA Mo1A -7.7(8) . .
O4BA P1 O3AA Mo2A -172.7(6) . .
O4BA P1 C1 C1AA -45.7(11) . .
O5BA Mo1A O4AA Rb8 119.5(3) . 2_546
O5BA Mo1A O8BA Rb7 -142.9(4) . 2_545
O5BA Mo2A O7AA Rb6 -171.7(6) . 2
O5BA Mo2A O7BA Rb8 -117.8(6) . .
O6BA Mo3A O1BA Rb6 -96.5(5) . 2_455
O7BA Mo2A O7AA Rb6 -71.2(7) . 2
C1 P1 O1 Mo1 -87.3(7) . .
C1 P1 O1 Mo3A 145.1(6) . .
C1 P1 O1 Rb7 29.4(7) . .
C1 P1 O3AA Mo1A -125.9(7) . .
C1 P1 O3AA Mo2A 69.2(8) . .
C1 P1 O4BA Mo0A 179.2(6) . .
C1 P1 O4BA Rb7 65.4(7) . 2_545
C1 C1AA C5AA Rb7 106.0(12) . 2_545
C1 C1AA C5AA C3AA 179.7(13) . .
C1 C1AA C9AA Rb7 -109.6(11) . 2_545
C1 C1AA C9AA C8AA -179.7(13) . .
C0AA P0AA O2AA Mo0A -127.8(7) . .
C0AA P0AA O2AA Mo3A 70.6(8) . .
C0AA P0AA O0BA Mo1 -87.6(7) . .
C0AA P0AA O0BA Mo2A 143.6(6) . .
C0AA P0AA O0BA Rb8 27.5(7) . .
C0AA P0AA O2BA Mo1A -179.6(6) . .
C0AA P0AA O2BA Rb8 65.1(7) . 2_546
C0AA C4AA C6AA Rb8 -109.8(12) . 2_546
C0AA C4AA C6AA C1BA -179.0(13) . .
C0AA C4AA C2BA Rb8 103.5(12) . 2_546
C0AA C4AA C2BA C7AA 178.2(13) . .
O8BA Mo1A O4AA Rb8 -135.2(4) . 2_546
C2AA C3AA C5AA Rb7 74.0(13) . 2_545
C2AA C3AA C5AA C1AA 0(2) . .
C2AA C8AA C9AA Rb7 -66.9(12) . 2_545
C2AA C8AA C9AA C1AA 0(2) . .
C3AA C2AA C8AA Rb7 -67.1(12) . 2_545
C3AA C2AA C8AA Rb9 108.2(13) . 1_655
C3AA C2AA C8AA C9AA 0(2) . .
C3AA C2AA N2AA Rb6 -179.3(11) . 1_655
C3AA C2AA N2AA Rb9 -105.0(14) . 1_655
C3AA C2AA N2AA N1AA 23(2) . .
C4AA C6AA C1BA C0BA 0(2) . .
C5AA C1AA C9AA Rb7 69.5(12) . 2_545
C5AA C1AA C9AA C8AA -1(2) . .
C6AA C4AA C2BA Rb8 -75.7(12) . 2_546
C6AA C4AA C2BA C7AA -1(2) . .
C7AA C0BA C1BA C6AA 0(2) . .
C7AA C0BA N1 Rb6 -155.8(11) . 1_556
C7AA C0BA N1 N0AA 26(2) . .
C8AA C2AA C3AA Rb7 70.7(12) . 2_545
C8AA C2AA C3AA C5AA 0(2) . .
C8AA C2AA N2AA Rb6 -2.7(18) . 1_655
C8AA C2AA N2AA Rb9 71.5(11) . 1_655
C8AA C2AA N2AA N1AA -160.9(13) . .
C9AA C1AA C5AA Rb7 -73.0(12) . 2_545
C9AA C1AA C5AA C3AA 1(2) . .
C0BA C7AA C2BA Rb8 76.8(13) . 2_546
C0BA C7AA C2BA C4AA 1(2) . .
C0BA N1 N0AA Rb6 178.8(17) . 1_556
C0BA N1 N0AA N3AA 178(9) . .
C1BA C0BA N1 Rb6 24(2) . 1_556
C1BA C0BA N1 N0AA -154.7(14) . .
C2BA C4AA C6AA Rb8 69.5(12) . 2_546
C2BA C4AA C6AA C1BA 0(2) . .
C2BA C7AA C0BA Rb8 -71.3(12) . 2_546
C2BA C7AA C0BA C1BA 0(2) . .
C2BA C7AA C0BA N1 179.1(13) . .
N1 C0BA C1BA C6AA -179.8(13) . .
N2AA C2AA C3AA Rb7 -112.9(13) . 2_545
N2AA C2AA C3AA C5AA 176.4(14) . .
N2AA C2AA C8AA Rb7 116.2(11) . 2_545
N2AA C2AA C8AA Rb9 -68.6(11) . 1_655
N2AA C2AA C8AA C9AA -176.7(13) . .
N4AA N1AA N2AA Rb6 10(9) . 1_655
N4AA N1AA N2AA Rb9 -88(9) . 1_655
N4AA N1AA N2AA C2AA 172(8) . .
O9BA Mo1 O0AA Rb7 -148.9(6) . .
